data_4071274
loop_
_publ_author_name
'Aznar, Rosario'
'Muller, Guillermo'
'Sainz, Daniel'
'Font-Bardia, Merc\`e'
'Solans, Xavier'

_publ_section_title
;
 Synthesis and Reactivity of P-Chiral Tethered
 (\h1:\h6-phosphinoarene)ruthenium Complexes
;
_journal_issue 9
_journal_name_full Organometallics
_journal_page_first 1967
_journal_paper_doi 10.1021/om800076x
_journal_volume 27
_journal_year 2008
_chemical_formula_moiety 'C15 H25 Cl2 P Ru'
_chemical_formula_sum 'C15 H25 Cl2 P Ru'
_chemical_formula_weight 408.29
_chemical_name_systematic
;
 ?
;
_space_group_IT_number 19
_symmetry_cell_setting orthorhombic
_symmetry_space_group_name_Hall 'P 2ac 2ab'
_symmetry_space_group_name_H-M 'P 21 21 21'
_atom_sites_solution_hydrogens geom
_atom_sites_solution_primary direct
_atom_sites_solution_secondary difmap
_audit_creation_method SHELXL-97
_cell_angle_alpha 90.00
_cell_angle_beta 90.00
_cell_angle_gamma 90.00
_cell_formula_units_Z 4
_cell_length_a 7.467(3)
_cell_length_b 13.096(4)
_cell_length_c 17.923(4)
_cell_measurement_reflns_used 4604
_cell_measurement_temperature 293(2)
_cell_measurement_theta_max 31
_cell_measurement_theta_min 3
_cell_volume 1752.7(10)
_computing_structure_refinement 'SHELXL-97 (Sheldrick, 1997)'
_diffrn_ambient_temperature 293(2)
_diffrn_measured_fraction_theta_full 0.922
_diffrn_measured_fraction_theta_max 0.922
_diffrn_measurement_device_type 'MAR345 with image plate detector'
_diffrn_measurement_method phi-scan
_diffrn_radiation_monochromator graphite
_diffrn_radiation_source 'fine-focus sealed tube'
_diffrn_radiation_type MoK\a
_diffrn_radiation_wavelength 0.71073
_diffrn_reflns_av_R_equivalents 0.0390
_diffrn_reflns_av_sigmaI/netI 0.0023
_diffrn_reflns_limit_h_max 10
_diffrn_reflns_limit_h_min -10
_diffrn_reflns_limit_k_max 16
_diffrn_reflns_limit_k_min 0
_diffrn_reflns_limit_l_max 24
_diffrn_reflns_limit_l_min 0
_diffrn_reflns_number 17326
_diffrn_reflns_theta_full 30.00
_diffrn_reflns_theta_max 30.00
_diffrn_reflns_theta_min 2.75
_exptl_absorpt_coefficient_mu 1.277
_exptl_absorpt_correction_type none
_exptl_crystal_density_diffrn 1.547
_exptl_crystal_density_method 'not measured'
_exptl_crystal_description prism
_exptl_crystal_F_000 832
_exptl_crystal_size_max 0.2
_exptl_crystal_size_mid 0.1
_exptl_crystal_size_min 0.1
_refine_diff_density_max 0.588
_refine_diff_density_min -0.613
_refine_diff_density_rms 0.133
_refine_ls_abs_structure_details 'Flack H D (1983), Acta Cryst. A39, 876-881'
_refine_ls_abs_structure_Flack -0.01(4)
_refine_ls_extinction_method SHELXL
_refine_ls_goodness_of_fit_ref 1.178
_refine_ls_hydrogen_treatment constr
_refine_ls_matrix_type full
_refine_ls_number_parameters 173
_refine_ls_number_reflns 4722
_refine_ls_number_restraints 7
_refine_ls_restrained_S_all 1.180
_refine_ls_R_factor_all 0.0316
_refine_ls_R_factor_gt 0.0316
_refine_ls_shift/su_max 0.002
_refine_ls_shift/su_mean 0.000
_refine_ls_structure_factor_coef Fsqd
_refine_ls_weighting_details 'calc w=1/[\s^2^(Fo^2^)+(0.0443P)^2^+1.0809P] where P=(Fo^2^+2Fc^2^)/3'
_refine_ls_weighting_scheme calc
_refine_ls_wR_factor_gt 0.0864
_refine_ls_wR_factor_ref 0.0864
_reflns_number_gt 4722
_reflns_number_total 4722
_reflns_threshold_expression >2sigma(I)
_cod_data_source_file om800076x.cif
_cod_data_source_block guikm87a
_cod_depositor_comments
;
The following automatic conversions were performed:

'_symmetry_cell_setting' value 'Orthorhombic' changed to
'orthorhombic' according to
/home/saulius/struct/CIF-dictionaries/cif_core.dic dictionary named
'cif_core.dic' version 2.4.1 from 2010-06-29.

Automatic conversion script
Id: cif_fix_values 1715 2011-07-08 13:25:40Z adriana 
;
_cod_original_sg_symbol_H-M P212121
_cod_database_code 4071274

loop_
_symmetry_equiv_pos_as_xyz
'x, y, z'
'-x+1/2, -y, z+1/2'
'x+1/2, -y+1/2, -z'
'-x, y+1/2, -z+1/2'

loop_
_atom_site_label
_atom_site_type_symbol
_atom_site_fract_x
_atom_site_fract_y
_atom_site_fract_z
_atom_site_U_iso_or_equiv
_atom_site_adp_type
_atom_site_occupancy
_atom_site_symmetry_multiplicity
_atom_site_calc_flag
_atom_site_refinement_flags
Ru Ru 0.62983(3) 0.865897(18) 0.789247(13) 0.03871(7) Uani 1 1 d U
P P 0.68230(12) 0.90065(8) 0.66365(5) 0.04571(18) Uani 1 1 d U
Cl1 Cl 0.32135(12) 0.81060(8) 0.77566(6) 0.0585(2) Uani 1 1 d U
Cl2 Cl 0.70611(15) 0.69123(8) 0.76640(7) 0.0636(2) Uani 1 1 d U
C1 C 0.6306(5) 1.0282(2) 0.82143(18) 0.0454(6) Uani 1 1 d .
H1 H 0.5766 1.0851 0.8000 0.055 Uiso 1 1 calc R
C2 C 0.5401(5) 0.9724(3) 0.8770(2) 0.0519(7) Uani 1 1 d U
C3 C 0.6231(6) 0.8895(3) 0.91324(19) 0.0565(8) Uani 1 1 d .
H3 H 0.5621 0.8537 0.9501 0.068 Uiso 1 1 calc R
C4 C 0.7969(6) 0.8613(4) 0.8935(2) 0.0593(8) Uani 1 1 d U
C5 C 0.8868(5) 0.9130(3) 0.8347(2) 0.0543(8) Uani 1 1 d .
H5 H 1.0002 0.8917 0.8200 0.065 Uiso 1 1 calc R
C6 C 0.8035(5) 0.9977(3) 0.7981(2) 0.0524(8) Uani 1 1 d .
C7 C 0.8902(6) 1.0459(4) 0.7322(2) 0.0659(10) Uani 1 1 d .
H7A H 1.0056 1.0143 0.7229 0.079 Uiso 1 1 calc R
H7B H 0.9092 1.1181 0.7414 0.079 Uiso 1 1 calc R
C8 C 0.7664(6) 1.0314(4) 0.6635(2) 0.0616(10) Uani 1 1 d .
H8A H 0.8329 1.0443 0.6179 0.074 Uiso 1 1 calc R
H8B H 0.6672 1.0791 0.6658 0.074 Uiso 1 1 calc R
C9 C 0.3546(7) 1.0011(4) 0.8998(3) 0.0773(13) Uani 1 1 d U
H9A H 0.3137 0.9553 0.9380 0.116 Uiso 1 1 calc R
H9B H 0.2764 0.9967 0.8574 0.116 Uiso 1 1 calc R
H9C H 0.3544 1.0697 0.9187 0.116 Uiso 1 1 calc R
C10 C 0.8858(10) 0.7696(5) 0.9314(4) 0.0959(18) Uani 1 1 d .
H10A H 1.0042 0.7605 0.9117 0.144 Uiso 1 1 calc R
H10B H 0.8161 0.7093 0.9221 0.144 Uiso 1 1 calc R
H10C H 0.8927 0.7815 0.9842 0.144 Uiso 1 1 calc R
C11 C 0.8726(6) 0.8284(4) 0.6266(2) 0.0660(10) Uani 1 1 d .
H11A H 0.8423 0.7572 0.6245 0.099 Uiso 1 1 calc R
H11B H 0.9745 0.8376 0.6586 0.099 Uiso 1 1 calc R
H11C H 0.9007 0.8524 0.5774 0.099 Uiso 1 1 calc R
C12 C 0.5102(5) 0.8956(3) 0.5903(2) 0.0534(8) Uani 1 1 d U
C13 C 0.4426(7) 0.7856(4) 0.5840(3) 0.0679(11) Uani 1 1 d .
H13A H 0.5401 0.7417 0.5703 0.102 Uiso 1 1 calc R
H13B H 0.3508 0.7820 0.5466 0.102 Uiso 1 1 calc R
H13C H 0.3946 0.7642 0.6312 0.102 Uiso 1 1 calc R
C14 C 0.3564(7) 0.9668(4) 0.6121(3) 0.0690(11) Uani 1 1 d .
H14A H 0.4002 1.0356 0.6158 0.103 Uiso 1 1 calc R
H14B H 0.3082 0.9460 0.6594 0.103 Uiso 1 1 calc R
H14C H 0.2642 0.9636 0.5749 0.103 Uiso 1 1 calc R
C15 C 0.5844(8) 0.9298(5) 0.5137(3) 0.0845(16) Uani 1 1 d U
H15A H 0.6260 0.9990 0.5171 0.127 Uiso 1 1 calc R
H15B H 0.4912 0.9255 0.4769 0.127 Uiso 1 1 calc R
H15C H 0.6819 0.8862 0.4996 0.127 Uiso 1 1 calc R

loop_
_atom_site_aniso_label
_atom_site_aniso_U_11
_atom_site_aniso_U_22
_atom_site_aniso_U_33
_atom_site_aniso_U_23
_atom_site_aniso_U_13
_atom_site_aniso_U_12
Ru 0.03542(11) 0.03675(12) 0.04397(11) 0.00014(9) -0.00019(9) -0.00019(9)
P 0.0444(4) 0.0449(5) 0.0478(4) -0.0017(3) 0.0035(3) -0.0013(3)
Cl1 0.0463(4) 0.0620(6) 0.0672(5) -0.0013(4) 0.0015(4) -0.0047(3)
Cl2 0.0621(5) 0.0487(5) 0.0799(6) -0.0018(4) -0.0019(4) 0.0036(4)
C1 0.0469(15) 0.0378(16) 0.0516(15) -0.0038(11) 0.0002(14) 0.0023(13)
C2 0.0552(17) 0.052(2) 0.0484(17) -0.0028(13) 0.0004(14) -0.0026(14)
C3 0.065(2) 0.061(2) 0.0432(14) 0.0033(13) -0.0013(16) -0.0044(19)
C4 0.061(2) 0.061(2) 0.0561(16) 0.0013(17) -0.0145(13) 0.0001(19)
C5 0.0457(17) 0.056(2) 0.0610(18) -0.0074(15) -0.0058(15) -0.0009(16)
C6 0.0450(16) 0.052(2) 0.061(2) -0.0067(15) -0.0013(15) -0.0052(14)
C7 0.062(2) 0.059(2) 0.076(2) -0.0028(18) 0.010(2) -0.009(2)
C8 0.069(2) 0.057(2) 0.058(2) 0.0013(17) 0.0094(18) -0.0109(19)
C9 0.064(2) 0.084(3) 0.084(3) -0.014(2) 0.013(2) 0.002(2)
C10 0.101(4) 0.087(4) 0.099(4) 0.009(3) -0.028(4) 0.008(4)
C11 0.060(2) 0.073(3) 0.065(2) -0.0074(19) 0.014(2) 0.000(2)
C12 0.0516(18) 0.055(2) 0.0532(16) -0.0024(14) -0.0016(14) 0.0000(15)
C13 0.074(3) 0.065(3) 0.065(2) -0.0056(19) -0.008(2) -0.005(2)
C14 0.069(3) 0.071(3) 0.067(2) 0.0043(19) -0.004(2) 0.010(2)
C15 0.087(4) 0.104(4) 0.063(2) 0.011(2) 0.008(2) -0.003(3)

loop_
_atom_type_symbol
_atom_type_description
_atom_type_scat_dispersion_real
_atom_type_scat_dispersion_imag
_atom_type_scat_source
C C 0.0033 0.0016 'International Tables Vol C Tables 4.2.6.8 and 6.1.1.4'
H H 0.0000 0.0000 'International Tables Vol C Tables 4.2.6.8 and 6.1.1.4'
Cl Cl 0.1484 0.1585 'International Tables Vol C Tables 4.2.6.8 and 6.1.1.4'
P P 0.1023 0.0942 'International Tables Vol C Tables 4.2.6.8 and 6.1.1.4'
Ru Ru -1.2594 0.8363 'International Tables Vol C Tables 4.2.6.8 and 6.1.1.4'

loop_
_geom_angle_atom_site_label_1
_geom_angle_atom_site_label_2
_geom_angle_atom_site_label_3
_geom_angle
C6 Ru C5 38.51(15)
C6 Ru C1 37.79(14)
C5 Ru C1 68.00(14)
C6 Ru C2 68.01(15)
C5 Ru C2 79.69(15)
C1 Ru C2 37.26(13)
C6 Ru C3 80.28(15)
C5 Ru C3 67.01(16)
C1 Ru C3 66.91(13)
C2 Ru C3 36.88(14)
C6 Ru C4 68.16(16)
C5 Ru C4 37.45(15)
C1 Ru C4 78.84(15)
C2 Ru C4 65.94(16)
C3 Ru C4 36.17(16)
C6 Ru P 79.29(11)
C5 Ru P 99.11(11)
C1 Ru P 93.67(9)
C2 Ru P 128.06(11)
C3 Ru P 159.01(11)
C4 Ru P 135.66(12)
C6 Ru Cl2 129.22(11)
C5 Ru Cl2 97.21(11)
C1 Ru Cl2 165.21(10)
C2 Ru Cl2 142.99(11)
C3 Ru Cl2 107.85(11)
C4 Ru Cl2 89.13(12)
P Ru Cl2 88.93(4)
C6 Ru Cl1 144.47(11)
C5 Ru Cl1 163.73(10)
C1 Ru Cl1 108.46(10)
C2 Ru Cl1 88.40(11)
C3 Ru Cl1 96.84(12)
C4 Ru Cl1 127.03(12)
P Ru Cl1 96.95(3)
Cl2 Ru Cl1 85.61(4)
C8 P C11 102.5(2)
C8 P C12 105.9(2)
C11 P C12 105.3(2)
C8 P Ru 104.07(14)
C11 P Ru 112.32(16)
C12 P Ru 124.46(13)
C2 C1 C6 120.0(3)
C2 C1 Ru 71.5(2)
C6 C1 Ru 69.7(2)
C2 C1 H1 120.0
C6 C1 H1 120.0
Ru C1 H1 131.6
C3 C2 C1 121.0(4)
C3 C2 C9 118.4(4)
C1 C2 C9 120.5(4)
C3 C2 Ru 73.0(2)
C1 C2 Ru 71.2(2)
C9 C2 Ru 129.5(3)
C4 C3 C2 119.8(4)
C4 C3 Ru 72.1(2)
C2 C3 Ru 70.1(2)
C4 C3 H3 120.1
C2 C3 H3 120.1
Ru C3 H3 130.2
C3 C4 C5 120.1(4)
C3 C4 C10 119.9(5)
C5 C4 C10 119.9(5)
C3 C4 Ru 71.8(2)
C5 C4 Ru 68.4(2)
C10 C4 Ru 129.0(4)
C4 C5 C6 120.3(4)
C4 C5 Ru 74.1(2)
C6 C5 Ru 70.4(2)
C4 C5 H5 119.9
C6 C5 H5 119.9
Ru C5 H5 127.7
C1 C6 C5 118.6(4)
C1 C6 C7 120.8(4)
C5 C6 C7 120.3(4)
C1 C6 Ru 72.5(2)
C5 C6 Ru 71.1(2)
C7 C6 Ru 122.7(3)
C6 C7 C8 108.6(4)
C6 C7 H7A 110.0
C8 C7 H7A 110.0
C6 C7 H7B 110.0
C8 C7 H7B 110.0
H7A C7 H7B 108.4
C7 C8 P 108.6(3)
C7 C8 H8A 110.0
P C8 H8A 110.0
C7 C8 H8B 110.0
P C8 H8B 110.0
H8A C8 H8B 108.3
C2 C9 H9A 109.5
C2 C9 H9B 109.5
H9A C9 H9B 109.5
C2 C9 H9C 109.5
H9A C9 H9C 109.5
H9B C9 H9C 109.5
C4 C10 H10A 109.5
C4 C10 H10B 109.5
H10A C10 H10B 109.5
C4 C10 H10C 109.5
H10A C10 H10C 109.5
H10B C10 H10C 109.5
P C11 H11A 109.5
P C11 H11B 109.5
H11A C11 H11B 109.5
P C11 H11C 109.5
H11A C11 H11C 109.5
H11B C11 H11C 109.5
C13 C12 C14 110.2(4)
C13 C12 C15 109.0(4)
C14 C12 C15 108.6(4)
C13 C12 P 108.5(3)
C14 C12 P 108.6(3)
C15 C12 P 111.9(3)
C12 C13 H13A 109.5
C12 C13 H13B 109.5
H13A C13 H13B 109.5
C12 C13 H13C 109.5
H13A C13 H13C 109.5
H13B C13 H13C 109.5
C12 C14 H14A 109.5
C12 C14 H14B 109.5
H14A C14 H14B 109.5
C12 C14 H14C 109.5
H14A C14 H14C 109.5
H14B C14 H14C 109.5
C12 C15 H15A 109.5
C12 C15 H15B 109.5
H15A C15 H15B 109.5
C12 C15 H15C 109.5
H15A C15 H15C 109.5
H15B C15 H15C 109.5

loop_
_geom_bond_atom_site_label_1
_geom_bond_atom_site_label_2
_geom_bond_distance
Ru C6 2.165(4)
Ru C5 2.174(4)
Ru C1 2.202(3)
Ru C2 2.207(4)
Ru C3 2.244(3)
Ru C4 2.248(4)
Ru P 2.3299(10)
Ru Cl2 2.3925(13)
Ru Cl1 2.4267(13)
P C8 1.823(4)
P C11 1.832(5)
P C12 1.839(4)
C1 C2 1.408(5)
C1 C6 1.415(5)
C1 H1 0.9300
C2 C3 1.408(5)
C2 C9 1.492(6)
C3 C4 1.395(6)
C3 H3 0.9300
C4 C5 1.421(6)
C4 C10 1.531(7)
C5 C6 1.431(6)
C5 H5 0.9300
C6 C7 1.488(6)
C7 C8 1.551(6)
C7 H7A 0.9700
C7 H7B 0.9700
C8 H8A 0.9700
C8 H8B 0.9700
C9 H9A 0.9600
C9 H9B 0.9600
C9 H9C 0.9600
C10 H10A 0.9600
C10 H10B 0.9600
C10 H10C 0.9600
C11 H11A 0.9600
C11 H11B 0.9600
C11 H11C 0.9600
C12 C13 1.530(6)
C12 C14 1.531(6)
C12 C15 1.547(6)
C13 H13A 0.9600
C13 H13B 0.9600
C13 H13C 0.9600
C14 H14A 0.9600
C14 H14B 0.9600
C14 H14C 0.9600
C15 H15A 0.9600
C15 H15B 0.9600
C15 H15C 0.9600
